data_4329239
loop_
_publ_author_name
'Enrique Colacio'
'Jos\'e Ruiz'
'Antonio J. Mota'
'Mar\'ia A. Palacios'
'Eduard Cremades'
'Eliseo Ruiz'
'Fraser J. White'
'Euan K. Brechin'

_publ_section_title
;
 Family of Carboxylate- and Nitrate-diphenoxo Triply Bridged Dinuclear
 NiIILnIII Complexes (Ln = Eu, Gd, Tb, Ho, Er, Y): Synthesis, Experimental
 and Theoretical Magneto-Structural Studies, and Single-Molecule Magnet
 Behavior
;
_journal_name_full 'Inorganic Chemistry'
_journal_page_first 5857
_journal_page_last 5868
_journal_paper_doi 10.1021/ic3004596
_journal_volume 51
_journal_year 2012
_chemical_formula_sum 'C27 H40 Ho N5 O12 Zn'
_chemical_formula_weight 856.94
_chemical_name_systematic
;
 ?
;
_space_group_IT_number 14
_symmetry_cell_setting monoclinic
_symmetry_space_group_name_Hall '-P 2yn'
_symmetry_space_group_name_H-M 'P 1 21/n 1'
_atom_sites_solution_hydrogens geom
_atom_sites_solution_primary direct
_atom_sites_solution_secondary difmap
_audit_creation_method SHELXL-97
_cell_angle_alpha 90.000(5)
_cell_angle_beta 101.374(5)
_cell_angle_gamma 90.000(5)
_cell_formula_units_Z 4
_cell_length_a 11.365(5)
_cell_length_b 14.544(5)
_cell_length_c 20.046(5)
_cell_measurement_reflns_used 10180
_cell_measurement_temperature 293(2)
_cell_measurement_theta_max 27.7885
_cell_measurement_theta_min 2.3025
_cell_volume 3248(2)
_computing_cell_refinement 'Bruker smart'
_computing_data_collection 'Bruker smart'
_computing_data_reduction 'Bruker smart'
_computing_molecular_graphics 'Bruker SHELXTL'
_computing_publication_material 'SHELXL-97 (Sheldrick, 1997)'
_computing_structure_refinement 'SHELXL-97 (Sheldrick, 1997)'
_computing_structure_solution 'SHELXL-97 (Sheldrick, 1990)'
_diffrn_ambient_temperature 293(2)
_diffrn_measured_fraction_theta_full 0.999
_diffrn_measured_fraction_theta_max 0.999
_diffrn_measurement_device_type 'Bruker Axs APEX automatic diffractometer'
_diffrn_measurement_method 'phi and omega scans'
_diffrn_radiation_monochromator graphite
_diffrn_radiation_source 'fine-focus sealed tube'
_diffrn_radiation_type MoK\a
_diffrn_radiation_wavelength 0.71069
_diffrn_reflns_av_R_equivalents 0.0289
_diffrn_reflns_av_sigmaI/netI 0.0360
_diffrn_reflns_limit_h_max 13
_diffrn_reflns_limit_h_min -13
_diffrn_reflns_limit_k_max 13
_diffrn_reflns_limit_k_min -17
_diffrn_reflns_limit_l_max 23
_diffrn_reflns_limit_l_min -21
_diffrn_reflns_number 16858
_diffrn_reflns_theta_full 24.99
_diffrn_reflns_theta_max 24.99
_diffrn_reflns_theta_min 1.74
_exptl_absorpt_coefficient_mu 3.224
_exptl_absorpt_correction_T_max 1.000000
_exptl_absorpt_correction_T_min 0.639937
_exptl_absorpt_correction_type empirical
_exptl_absorpt_process_details 'Bruker SADABS (Bruker, 1999)'
_exptl_crystal_colour colourless
_exptl_crystal_density_diffrn 1.752
_exptl_crystal_description block
_exptl_crystal_F_000 1720
_exptl_crystal_size_max 0.48
_exptl_crystal_size_mid 0.24
_exptl_crystal_size_min 0.17
_refine_diff_density_max 2.728
_refine_diff_density_min -0.917
_refine_diff_density_rms 0.110
_refine_ls_extinction_method none
_refine_ls_goodness_of_fit_ref 1.094
_refine_ls_hydrogen_treatment constr
_refine_ls_matrix_type full
_refine_ls_number_parameters 423
_refine_ls_number_reflns 5714
_refine_ls_number_restraints 0
_refine_ls_restrained_S_all 1.094
_refine_ls_R_factor_all 0.0325
_refine_ls_R_factor_gt 0.0291
_refine_ls_shift/su_max 0.015
_refine_ls_shift/su_mean 0.000
_refine_ls_structure_factor_coef Fsqd
_refine_ls_weighting_details 'calc w=1/[\s^2^(Fo^2^)+(0.0454P)^2^+0.0000P] where P=(Fo^2^+2Fc^2^)/3'
_refine_ls_weighting_scheme calc
_refine_ls_wR_factor_gt 0.0763
_refine_ls_wR_factor_ref 0.0778
_reflns_number_gt 5142
_reflns_number_total 5714
_reflns_threshold_expression >2sigma(I)
_cod_data_source_file ic3004596_si_001_06.cif
_cod_data_source_block 5
_cod_database_code 4329239

loop_
_symmetry_equiv_pos_as_xyz
'x, y, z'
'-x+1/2, y+1/2, -z+1/2'
'-x, -y, -z'
'x-1/2, -y-1/2, z-1/2'

loop_
_atom_site_label
_atom_site_type_symbol
_atom_site_fract_x
_atom_site_fract_y
_atom_site_fract_z
_atom_site_U_iso_or_equiv
_atom_site_adp_type
_atom_site_occupancy
_atom_site_symmetry_multiplicity
_atom_site_calc_flag
_atom_site_refinement_flags
Zn2 Zn 0.86206(3) 0.48730(3) 0.700089(19) 0.01478(11) Uani 1 1 d .
Ho1 Ho 1.091043(13) 0.367060(11) 0.801004(8) 0.01685(8) Uani 1 1 d .
C1A C 1.1836(3) 0.1539(3) 0.7496(2) 0.0263(9) Uani 1 1 d .
H1A1 H 1.1420 0.0971 0.7371 0.039 Uiso 1 1 calc R
H1A2 H 1.2194 0.1526 0.7972 0.039 Uiso 1 1 calc R
H1A3 H 1.2451 0.1618 0.7235 0.039 Uiso 1 1 calc R
C3A C 1.0274(3) 0.2328(2) 0.67162(18) 0.0193(8) Uani 1 1 d .
C4A C 0.9285(3) 0.2923(2) 0.66763(17) 0.0165(7) Uani 1 1 d .
C6A C 0.8435(3) 0.2903(2) 0.60685(18) 0.0187(7) Uani 1 1 d .
C7A C 0.8662(3) 0.2417(2) 0.55109(19) 0.0249(9) Uani 1 1 d .
H7A H 0.8110 0.2447 0.5102 0.030 Uiso 1 1 calc R
C8A C 0.9694(3) 0.1888(3) 0.55465(19) 0.0277(9) Uani 1 1 d .
C9A C 0.9951(4) 0.1393(3) 0.4923(2) 0.0407(12) Uani 1 1 d .
H9A1 H 0.9283 0.1007 0.4735 0.061 Uiso 1 1 calc R
H9A2 H 1.0659 0.1023 0.5051 0.061 Uiso 1 1 calc R
H9A3 H 1.0075 0.1837 0.4589 0.061 Uiso 1 1 calc R
C10A C 1.0489(3) 0.1830(3) 0.6169(2) 0.0256(8) Uani 1 1 d .
H10A H 1.1164 0.1456 0.6215 0.031 Uiso 1 1 calc R
C11A C 0.7236(3) 0.3358(3) 0.60607(18) 0.0188(8) Uani 1 1 d .
H11A H 0.6699 0.3190 0.5640 0.023 Uiso 1 1 calc R
H11B H 0.6905 0.3104 0.6431 0.023 Uiso 1 1 calc R
C13A C 0.7402(4) 0.4739(3) 0.54535(18) 0.0261(9) Uani 1 1 d .
H13A H 0.8162 0.4542 0.5365 0.039 Uiso 1 1 calc R
H13B H 0.7383 0.5399 0.5470 0.039 Uiso 1 1 calc R
H13C H 0.6770 0.4523 0.5098 0.039 Uiso 1 1 calc R
C14A C 0.6051(3) 0.4632(3) 0.62605(18) 0.0225(8) Uani 1 1 d .
H14A H 0.5426 0.4258 0.5991 0.027 Uiso 1 1 calc R
H14B H 0.5893 0.5270 0.6131 0.027 Uiso 1 1 calc R
C15A C 0.6028(3) 0.4514(3) 0.70073(18) 0.0224(8) Uani 1 1 d .
H15A H 0.5259 0.4719 0.7094 0.027 Uiso 1 1 calc R
H15B H 0.6120 0.3868 0.7128 0.027 Uiso 1 1 calc R
C17A C 0.7229(3) 0.4726(3) 0.81478(18) 0.0265(9) Uani 1 1 d .
H17A H 0.6501 0.4764 0.8321 0.040 Uiso 1 1 calc R
H17B H 0.7832 0.5106 0.8418 0.040 Uiso 1 1 calc R
H17C H 0.7501 0.4100 0.8168 0.040 Uiso 1 1 calc R
C18A C 0.6659(3) 0.6034(3) 0.7400(2) 0.0236(8) Uani 1 1 d .
H18A H 0.6170 0.6157 0.7735 0.028 Uiso 1 1 calc R
H18B H 0.6180 0.6169 0.6954 0.028 Uiso 1 1 calc R
C19A C 0.7742(3) 0.6657(2) 0.75302(18) 0.0201(8) Uani 1 1 d .
H19A H 0.7485 0.7291 0.7454 0.024 Uiso 1 1 calc R
H19B H 0.8151 0.6598 0.8001 0.024 Uiso 1 1 calc R
C21A C 0.8162(3) 0.6824(3) 0.63929(18) 0.0238(8) Uani 1 1 d .
H21A H 0.8208 0.7483 0.6423 0.036 Uiso 1 1 calc R
H21B H 0.7346 0.6643 0.6222 0.036 Uiso 1 1 calc R
H21C H 0.8660 0.6609 0.6090 0.036 Uiso 1 1 calc R
C22A C 0.9797(3) 0.6793(2) 0.73402(17) 0.0184(7) Uani 1 1 d .
H22A H 0.9772 0.7456 0.7282 0.022 Uiso 1 1 calc R
H22B H 1.0340 0.6550 0.7067 0.022 Uiso 1 1 calc R
C23A C 1.0301(3) 0.6580(2) 0.80772(18) 0.0163(7) Uani 1 1 d .
C24A C 1.0294(3) 0.5679(2) 0.83182(17) 0.0149(7) Uani 1 1 d .
C26A C 1.0835(3) 0.5510(2) 0.89993(18) 0.0186(8) Uani 1 1 d .
C28A C 1.1420(3) 0.4346(3) 0.98514(18) 0.0264(9) Uani 1 1 d .
H28A H 1.2257 0.4494 0.9908 0.040 Uiso 1 1 calc R
H28B H 1.1331 0.3700 0.9924 0.040 Uiso 1 1 calc R
H28C H 1.1074 0.4686 1.0175 0.040 Uiso 1 1 calc R
C29A C 1.1342(3) 0.6208(3) 0.94294(18) 0.0209(8) Uani 1 1 d .
H29A H 1.1682 0.6080 0.9881 0.025 Uiso 1 1 calc R
C30A C 1.1341(3) 0.7102(3) 0.91853(18) 0.0217(8) Uani 1 1 d .
C31A C 1.1934(4) 0.7867(3) 0.9642(2) 0.0312(9) Uani 1 1 d .
H31A H 1.2790 0.7806 0.9708 0.047 Uiso 1 1 calc R
H31B H 1.1693 0.7830 1.0074 0.047 Uiso 1 1 calc R
H31C H 1.1695 0.8450 0.9435 0.047 Uiso 1 1 calc R
C32A C 1.0818(3) 0.7280(2) 0.85153(18) 0.0197(8) Uani 1 1 d .
H32A H 1.0810 0.7879 0.8353 0.024 Uiso 1 1 calc R
N12A N 0.7234(3) 0.4357(2) 0.61198(14) 0.0189(6) Uani 1 1 d .
N16A N 0.7000(2) 0.5048(2) 0.74318(15) 0.0199(7) Uani 1 1 d .
N20A N 0.8581(3) 0.64210(18) 0.70758(15) 0.0173(6) Uani 1 1 d .
O2A O 1.1000(2) 0.22924(16) 0.73638(12) 0.0195(5) Uani 1 1 d .
O5A O 0.9168(2) 0.34438(16) 0.72128(12) 0.0175(5) Uani 1 1 d .
O25A O 0.9842(2) 0.49580(15) 0.79296(12) 0.0166(5) Uani 1 1 d .
O27A O 1.0820(2) 0.45832(17) 0.91762(12) 0.0209(5) Uani 1 1 d .
N1B N 1.0420(3) 0.2336(2) 0.89787(15) 0.0244(7) Uani 1 1 d .
O1B O 0.9592(2) 0.28029(17) 0.86191(13) 0.0247(6) Uani 1 1 d .
O2B O 1.1489(2) 0.25344(17) 0.89167(13) 0.0253(6) Uani 1 1 d .
O3B O 1.0209(3) 0.17181(19) 0.93509(14) 0.0363(7) Uani 1 1 d .
N1C N 1.3424(3) 0.4046(2) 0.82459(15) 0.0230(7) Uani 1 1 d .
O1C O 1.3023(2) 0.32634(18) 0.80683(14) 0.0283(6) Uani 1 1 d .
O2C O 1.2688(2) 0.46108(18) 0.84337(13) 0.0257(6) Uani 1 1 d .
O3C O 1.4459(2) 0.4266(2) 0.82469(15) 0.0356(7) Uani 1 1 d .
C1D C 1.1695(4) 0.5007(3) 0.6025(2) 0.0352(10) Uani 1 1 d .
H1D1 H 1.2526 0.4892 0.6214 0.053 Uiso 1 1 calc R
H1D2 H 1.1585 0.5647 0.5913 0.053 Uiso 1 1 calc R
H1D3 H 1.1453 0.4643 0.5622 0.053 Uiso 1 1 calc R
C2D C 1.0946(3) 0.4753(2) 0.65375(19) 0.0217(8) Uani 1 1 d .
O21D O 0.9864(2) 0.50158(16) 0.64050(12) 0.0211(6) Uani 1 1 d .
O22D O 1.1436(2) 0.42889(17) 0.70509(12) 0.0229(6) Uani 1 1 d .

loop_
_atom_site_aniso_label
_atom_site_aniso_U_11
_atom_site_aniso_U_22
_atom_site_aniso_U_33
_atom_site_aniso_U_23
_atom_site_aniso_U_13
_atom_site_aniso_U_12
Zn2 0.0172(2) 0.0133(2) 0.0137(2) 0.00015(15) 0.00270(15) 0.00092(16)
Ho1 0.01562(11) 0.01402(11) 0.02019(12) 0.00091(6) 0.00177(7) 0.00018(6)
C1A 0.0212(18) 0.022(2) 0.036(2) -0.0002(17) 0.0080(17) 0.0088(16)
C3A 0.0202(17) 0.0126(18) 0.027(2) 0.0006(15) 0.0090(15) -0.0023(14)
C4A 0.0198(17) 0.0107(17) 0.0194(18) 0.0018(14) 0.0051(14) -0.0025(14)
C6A 0.0229(17) 0.0106(17) 0.0228(19) -0.0010(14) 0.0051(15) -0.0045(14)
C7A 0.0302(19) 0.020(2) 0.023(2) -0.0052(16) 0.0022(16) -0.0074(16)
C8A 0.032(2) 0.027(2) 0.027(2) -0.0120(17) 0.0131(17) -0.0086(17)
C9A 0.039(2) 0.044(3) 0.043(3) -0.023(2) 0.018(2) -0.005(2)
C10A 0.0257(19) 0.019(2) 0.035(2) -0.0076(17) 0.0131(17) -0.0033(16)
C11A 0.0170(17) 0.0238(19) 0.0136(18) -0.0038(15) -0.0019(14) -0.0027(15)
C13A 0.040(2) 0.021(2) 0.0150(19) 0.0020(15) -0.0009(16) -0.0052(17)
C14A 0.0221(18) 0.0199(19) 0.022(2) -0.0013(15) -0.0036(15) 0.0021(15)
C15A 0.0166(17) 0.023(2) 0.026(2) -0.0020(16) 0.0023(15) -0.0023(15)
C17A 0.0238(18) 0.034(2) 0.022(2) -0.0027(17) 0.0049(16) -0.0047(17)
C18A 0.0183(17) 0.024(2) 0.027(2) -0.0045(17) 0.0026(15) 0.0048(16)
C19A 0.0194(17) 0.0168(18) 0.024(2) -0.0053(15) 0.0027(15) 0.0042(15)
C21A 0.0290(19) 0.0169(19) 0.022(2) 0.0016(15) -0.0032(16) 0.0009(16)
C22A 0.0187(17) 0.0139(18) 0.0229(19) -0.0014(15) 0.0049(14) -0.0009(14)
C23A 0.0101(15) 0.0195(18) 0.0195(19) -0.0055(14) 0.0036(14) -0.0013(14)
C24A 0.0139(15) 0.0149(17) 0.0168(18) -0.0027(14) 0.0049(13) -0.0005(13)
C26A 0.0157(16) 0.0191(19) 0.0218(19) 0.0001(15) 0.0056(14) 0.0014(14)
C28A 0.035(2) 0.029(2) 0.0139(19) 0.0031(15) 0.0010(16) 0.0044(17)
C29A 0.0177(17) 0.030(2) 0.0147(18) -0.0047(15) 0.0035(14) 0.0000(15)
C30A 0.0183(17) 0.023(2) 0.023(2) -0.0084(16) 0.0013(15) 0.0001(15)
C31A 0.035(2) 0.027(2) 0.028(2) -0.0095(18) -0.0030(18) -0.0050(18)
C32A 0.0185(17) 0.0168(18) 0.024(2) -0.0028(15) 0.0044(15) -0.0004(14)
N12A 0.0213(14) 0.0183(16) 0.0151(15) 0.0000(12) -0.0008(12) 0.0012(12)
N16A 0.0188(15) 0.0207(16) 0.0206(17) -0.0010(13) 0.0050(13) -0.0009(12)
N20A 0.0182(15) 0.0154(15) 0.0169(16) 0.0006(11) 0.0000(12) 0.0005(12)
O2A 0.0208(12) 0.0156(13) 0.0217(13) -0.0009(10) 0.0031(10) 0.0056(10)
O5A 0.0219(12) 0.0156(12) 0.0153(12) -0.0010(10) 0.0045(10) 0.0025(10)
O25A 0.0193(12) 0.0129(12) 0.0168(13) -0.0019(9) 0.0015(10) 0.0005(10)
O27A 0.0271(13) 0.0178(13) 0.0168(13) 0.0028(10) 0.0018(10) 0.0002(11)
N1B 0.0298(18) 0.0207(17) 0.0202(17) 0.0010(13) -0.0012(14) -0.0047(14)
O1B 0.0225(13) 0.0252(14) 0.0236(14) 0.0056(11) -0.0018(11) -0.0033(11)
O2B 0.0226(13) 0.0249(14) 0.0268(15) 0.0024(11) 0.0010(11) 0.0002(11)
O3B 0.0442(17) 0.0321(17) 0.0282(16) 0.0144(13) -0.0032(13) -0.0108(14)
N1C 0.0211(16) 0.0257(18) 0.0229(17) 0.0039(14) 0.0057(13) -0.0005(14)
O1C 0.0225(13) 0.0200(15) 0.0426(17) 0.0001(12) 0.0068(12) -0.0002(11)
O2C 0.0214(13) 0.0270(15) 0.0295(15) -0.0035(12) 0.0067(11) 0.0019(11)
O3C 0.0194(14) 0.0406(18) 0.0496(19) 0.0035(14) 0.0139(13) -0.0043(13)
C1D 0.039(2) 0.041(3) 0.032(2) 0.0062(19) 0.0205(19) 0.002(2)
C2D 0.0254(19) 0.0169(19) 0.024(2) -0.0061(16) 0.0084(16) -0.0029(16)
O21D 0.0284(13) 0.0181(13) 0.0179(13) -0.0001(10) 0.0071(11) -0.0016(11)
O22D 0.0240(13) 0.0246(14) 0.0221(14) 0.0013(11) 0.0096(11) 0.0006(11)

loop_
_atom_type_symbol
_atom_type_description
_atom_type_scat_dispersion_real
_atom_type_scat_dispersion_imag
_atom_type_scat_source
C C 0.0033 0.0016 'International Tables Vol C Tables 4.2.6.8 and 6.1.1.4'
H H 0.0000 0.0000 'International Tables Vol C Tables 4.2.6.8 and 6.1.1.4'
N N 0.0061 0.0033 'International Tables Vol C Tables 4.2.6.8 and 6.1.1.4'
O O 0.0106 0.0060 'International Tables Vol C Tables 4.2.6.8 and 6.1.1.4'
Zn Zn 0.2839 1.4301 'International Tables Vol C Tables 4.2.6.8 and 6.1.1.4'
Ho Ho -0.2175 4.6783 'International Tables Vol C Tables 4.2.6.8 and 6.1.1.4'

loop_
_geom_angle_atom_site_label_1
_geom_angle_atom_site_label_2
_geom_angle_atom_site_label_3
_geom_angle
O21D Zn2 O25A 95.79(10)
O21D Zn2 O5A 90.40(9)
O25A Zn2 O5A 76.71(9)
O21D Zn2 N16A 162.29(10)
O25A Zn2 N16A 95.94(10)
O5A Zn2 N16A 105.19(10)
O21D Zn2 N12A 91.91(11)
O25A Zn2 N12A 162.83(10)
O5A Zn2 N12A 87.93(10)
N16A Zn2 N12A 80.54(11)
O21D Zn2 N20A 87.85(11)
O25A Zn2 N20A 84.29(9)
O5A Zn2 N20A 160.65(10)
N16A Zn2 N20A 80.17(11)
N12A Zn2 N20A 111.38(10)
O21D Zn2 Ho1 82.22(7)
O25A Zn2 Ho1 38.38(6)
O5A Zn2 Ho1 41.39(6)
N16A Zn2 Ho1 115.02(8)
N12A Zn2 Ho1 128.53(8)
N20A Zn2 Ho1 119.36(7)
O25A Ho1 O22D 80.70(9)
O25A Ho1 O5A 71.83(8)
O22D Ho1 O5A 78.83(9)
O25A Ho1 O2A 138.25(8)
O22D Ho1 O2A 80.21(9)
O5A Ho1 O2A 68.23(8)
O25A Ho1 O2C 87.50(9)
O22D Ho1 O2C 74.92(9)
O5A Ho1 O2C 148.84(9)
O2A Ho1 O2C 122.25(8)
O25A Ho1 O2B 133.31(9)
O22D Ho1 O2B 143.76(9)
O5A Ho1 O2B 119.03(8)
O2A Ho1 O2B 78.65(8)
O2C Ho1 O2B 92.13(8)
O25A Ho1 O1C 136.33(9)
O22D Ho1 O1C 73.85(9)
O5A Ho1 O1C 134.09(9)
O2A Ho1 O1C 71.25(8)
O2C Ho1 O1C 52.09(9)
O2B Ho1 O1C 71.63(9)
O25A Ho1 O1B 95.20(9)
O22D Ho1 O1B 153.82(8)
O5A Ho1 O1B 75.36(8)
O2A Ho1 O1B 86.24(9)
O2C Ho1 O1B 131.00(8)
O2B Ho1 O1B 52.11(8)
O1C Ho1 O1B 122.60(9)
O25A Ho1 O27A 62.35(8)
O22D Ho1 O27A 126.08(8)
O5A Ho1 O27A 119.61(8)
O2A Ho1 O27A 152.68(8)
O2C Ho1 O27A 66.16(8)
O2B Ho1 O27A 74.95(8)
O1C Ho1 O27A 106.29(8)
O1B Ho1 O27A 72.09(8)
O25A Ho1 N1C 111.47(9)
O22D Ho1 N1C 69.41(8)
O5A Ho1 N1C 146.63(9)
O2A Ho1 N1C 95.82(9)
O2C Ho1 N1C 26.57(9)
O2B Ho1 N1C 83.84(9)
O1C Ho1 N1C 25.88(9)
O1B Ho1 N1C 134.71(8)
O27A Ho1 N1C 88.29(8)
O25A Ho1 N1B 116.22(9)
O22D Ho1 N1B 160.51(9)
O5A Ho1 N1B 96.71(9)
O2A Ho1 N1B 80.52(9)
O2C Ho1 N1B 113.53(8)
O2B Ho1 N1B 26.23(8)
O1C Ho1 N1B 97.08(9)
O1B Ho1 N1B 25.92(8)
O27A Ho1 N1B 72.70(8)
N1C Ho1 N1B 109.76(8)
O25A Ho1 Zn2 35.85(6)
O22D Ho1 Zn2 66.53(6)
O5A Ho1 Zn2 38.77(6)
O2A Ho1 Zn2 102.41(6)
O2C Ho1 Zn2 113.36(7)
O2B Ho1 Zn2 147.18(6)
O1C Ho1 Zn2 140.36(7)
O1B Ho1 Zn2 95.07(6)
O27A Ho1 Zn2 96.05(5)
N1C Ho1 Zn2 128.03(6)
N1B Ho1 Zn2 120.98(6)
C10A C3A O2A 123.8(3)
C10A C3A C4A 122.9(3)
O2A C3A C4A 113.2(3)
O5A C4A C6A 123.3(3)
O5A C4A C3A 120.3(3)
C6A C4A C3A 116.3(3)
C7A C6A C4A 120.4(3)
C7A C6A C11A 121.6(3)
C4A C6A C11A 117.8(3)
C6A C7A C8A 121.9(3)
C10A C8A C7A 118.1(3)
C10A C8A C9A 120.8(4)
C7A C8A C9A 121.1(4)
C3A C10A C8A 119.8(4)
N12A C11A C6A 116.9(3)
N12A C14A C15A 110.6(3)
N16A C15A C14A 110.7(3)
N16A C18A C19A 112.1(3)
N20A C19A C18A 110.8(3)
N20A C22A C23A 115.0(3)
C32A C23A C24A 119.7(3)
C32A C23A C22A 119.9(3)
C24A C23A C22A 120.3(3)
O25A C24A C23A 123.9(3)
O25A C24A C26A 118.0(3)
C23A C24A C26A 118.0(3)
C29A C26A O27A 125.1(3)
C29A C26A C24A 121.8(3)
O27A C26A C24A 113.1(3)
C26A C29A C30A 119.8(3)
C32A C30A C29A 119.2(3)
C32A C30A C31A 120.4(4)
C29A C30A C31A 120.4(3)
C30A C32A C23A 121.5(3)
C11A N12A C14A 107.5(3)
C11A N12A C13A 107.2(3)
C14A N12A C13A 110.5(3)
C11A N12A Zn2 112.56(19)
C14A N12A Zn2 106.4(2)
C13A N12A Zn2 112.6(2)
C15A N16A C17A 111.1(3)
C15A N16A C18A 108.9(3)
C17A N16A C18A 109.9(3)
C15A N16A Zn2 107.6(2)
C17A N16A Zn2 110.1(2)
C18A N16A Zn2 109.1(2)
C21A N20A C22A 107.1(3)
C21A N20A C19A 110.4(3)
C22A N20A C19A 111.3(3)
C21A N20A Zn2 109.9(2)
C22A N20A Zn2 111.0(2)
C19A N20A Zn2 107.2(2)
C3A O2A C1A 116.6(3)
C3A O2A Ho1 113.02(19)
C1A O2A Ho1 129.3(2)
C4A O5A Zn2 116.7(2)
C4A O5A Ho1 115.3(2)
Zn2 O5A Ho1 99.84(9)
C24A O25A Zn2 132.1(2)
C24A O25A Ho1 118.29(19)
Zn2 O25A Ho1 105.77(10)
C26A O27A C28A 116.5(3)
C26A O27A Ho1 104.48(19)
C28A O27A Ho1 127.3(2)
O3B N1B O1B 122.0(3)
O3B N1B O2B 122.0(3)
O1B N1B O2B 115.9(3)
O3B N1B Ho1 174.9(3)
O1B N1B Ho1 58.26(17)
O2B N1B Ho1 57.83(16)
N1B O1B Ho1 95.8(2)
N1B O2B Ho1 95.94(19)
O3C N1C O1C 122.4(3)
O3C N1C O2C 121.2(3)
O1C N1C O2C 116.4(3)
O3C N1C Ho1 169.9(3)
O1C N1C Ho1 58.84(16)
O2C N1C Ho1 58.73(16)
N1C O1C Ho1 95.3(2)
N1C O2C Ho1 94.71(19)
O22D C2D O21D 125.9(3)
O22D C2D C1D 118.0(3)
O21D C2D C1D 116.1(3)
C2D O21D Zn2 127.3(2)
C2D O22D Ho1 137.9(2)

loop_
_geom_bond_atom_site_label_1
_geom_bond_atom_site_label_2
_geom_bond_distance
Zn2 O21D 2.033(3)
Zn2 O25A 2.095(2)
Zn2 O5A 2.187(2)
Zn2 N16A 2.198(3)
Zn2 N12A 2.251(3)
Zn2 N20A 2.257(3)
Zn2 Ho1 3.4419(9)
Ho1 O25A 2.220(2)
Ho1 O22D 2.305(3)
Ho1 O5A 2.310(2)
Ho1 O2A 2.400(2)
Ho1 O2C 2.448(3)
Ho1 O2B 2.448(3)
Ho1 O1C 2.453(3)
Ho1 O1B 2.460(3)
Ho1 O27A 2.708(3)
Ho1 N1C 2.855(3)
Ho1 N1B 2.877(3)
C1A O2A 1.440(4)
C3A C10A 1.376(5)
C3A O2A 1.395(4)
C3A C4A 1.408(5)
C4A O5A 1.343(4)
C4A C6A 1.398(5)
C6A C7A 1.389(5)
C6A C11A 1.512(5)
C7A C8A 1.392(5)
C8A C10A 1.392(5)
C8A C9A 1.520(5)
C11A N12A 1.457(5)
C13A N12A 1.494(5)
C14A N12A 1.482(5)
C14A C15A 1.512(5)
C15A N16A 1.475(4)
C17A N16A 1.483(5)
C18A N16A 1.484(5)
C18A C19A 1.509(5)
C19A N20A 1.483(5)
C21A N20A 1.479(4)
C22A N20A 1.481(4)
C22A C23A 1.508(5)
C23A C32A 1.396(5)
C23A C24A 1.397(5)
C24A O25A 1.347(4)
C24A C26A 1.404(5)
C26A C29A 1.382(5)
C26A O27A 1.395(4)
C28A O27A 1.432(4)
C29A C30A 1.389(5)
C30A C32A 1.382(5)
C30A C31A 1.512(5)
N1B O3B 1.221(4)
N1B O1B 1.264(4)
N1B O2B 1.279(4)
N1C O3C 1.219(4)
N1C O1C 1.251(4)
N1C O2C 1.281(4)
C1D C2D 1.504(5)
C2D O22D 1.264(4)
C2D O21D 1.265(4)
